data_7159899
loop_
_publ_author_name
'Ohira, Kazuki'
'Kozuka, Kumpei'
'Kaneda, Naoki'
'Yamamoto, Masahiro'
'Imato, Keiichi'
'Ooyama, Yousuke'

_publ_section_title
;
 Photochromism of phenazine-2,3-diol derivatives through excited state
 intermolecular proton transfer based on keto-enol tautomerization.
;
_journal_issue 20
_journal_name_full 'Organic &amp; biomolecular chemistry'
_journal_page_first 4077
_journal_page_last 4088
_journal_paper_doi 10.1039/d4ob00387j
_journal_volume 22
_journal_year 2024
_chemical_formula_moiety 'C12 H8 N2 O2'
_chemical_formula_sum 'C12 H8 N2 O2'
_chemical_formula_weight 212.20
_chemical_name_systematic 3-hydroxyphenazin-2(10H)-one
_space_group_crystal_system monoclinic
_space_group_IT_number 4
_space_group_name_Hall 'P 2yb'
_space_group_name_H-M_alt 'P 1 21 1'
_atom_sites_solution_hydrogens geom
_atom_sites_solution_primary dual
_audit_block_doi 10.5517/ccdc.csd.cc2j4xvg
_audit_creation_date 2023-07-20
_audit_creation_method
;
Olex2 1.3-ac4
(compiled 2020.11.27 svn.r5f609507 for Rigaku Oxford Diffraction, GUI svn.r6214)
;
_audit_update_record
;
2024-01-26 deposited with the CCDC.	2024-04-11 downloaded from the CCDC.
;
_cell_angle_alpha 90
_cell_angle_beta 92.843(3)
_cell_angle_gamma 90
_cell_formula_units_Z 2
_cell_length_a 3.7249(2)
_cell_length_b 9.6327(4)
_cell_length_c 12.9466(5)
_cell_measurement_reflns_used 4946
_cell_measurement_temperature 100.00(10)
_cell_measurement_theta_max 31.7770
_cell_measurement_theta_min 2.6300
_cell_volume 463.96(4)
_computing_cell_refinement 'CrysAlisPro 1.171.42.27a (Rigaku OD, 2021)'
_computing_data_collection 'CrysAlisPro 1.171.42.27a (Rigaku OD, 2021)'
_computing_data_reduction 'CrysAlisPro 1.171.42.27a (Rigaku OD, 2021)'
_computing_molecular_graphics 'Olex2 1.3-ac4 (Dolomanov et al., 2009)'
_computing_publication_material 'Olex2 1.3-ac4 (Dolomanov et al., 2009)'
_computing_structure_refinement 'SHELXL 2018/3 (Sheldrick, 2015)'
_computing_structure_solution 'SHELXT 2018/2 (Sheldrick, 2018)'
_diffrn_ambient_environment N~2~
_diffrn_ambient_temperature 100.00(10)
_diffrn_detector 'Hybrid Pixel Array Detector'
_diffrn_detector_area_resol_mean 10.0000
_diffrn_detector_type HyPix
_diffrn_measured_fraction_theta_full 0.999
_diffrn_measured_fraction_theta_max 0.850
_diffrn_measurement_details
;
List of Runs (angles in degrees, time in seconds):

  # Type    Start    End  Width  t~exp~   \w     \q     \k     \f   Frames
#--------------------------------------------------------------------------
  1  \w    -76.00   6.00   0.50    1.00    --   -5.75 -57.00  90.00  164
  2  \w     -9.00  35.00   0.50    1.00    --    7.00 -99.00 120.00   88
  3  \w     -7.00  37.00   0.50    1.00    --    7.00 -99.00-120.00   88
  4  \w    -53.00   1.00   0.50    1.00    --   -5.75 -38.00 -60.00  108
  5  \w    -57.00   4.00   0.50    1.00    --   -5.75 -57.00-120.00  122
  6  \w     -9.00  64.00   0.50    1.00    --   -5.75  38.00-120.00  146
;
_diffrn_measurement_device 'four-circle diffractometer'
_diffrn_measurement_device_type 'XtaLAB Synergy R, DW system, HyPix'
_diffrn_measurement_method '\w scans'
_diffrn_orient_matrix_type 'CrysAlisPro convention (1999,Acta A55,543-557)'
_diffrn_orient_matrix_UB_11 0.0297387000
_diffrn_orient_matrix_UB_12 -0.0101234000
_diffrn_orient_matrix_UB_13 -0.0531584000
_diffrn_orient_matrix_UB_21 0.1881966000
_diffrn_orient_matrix_UB_22 -0.0013113000
_diffrn_orient_matrix_UB_23 0.0114531000
_diffrn_orient_matrix_UB_31 -0.0075075000
_diffrn_orient_matrix_UB_32 -0.0729186000
_diffrn_orient_matrix_UB_33 0.0071893000
_diffrn_radiation_monochromator mirror
_diffrn_radiation_probe x-ray
_diffrn_radiation_type 'Mo K\a'
_diffrn_radiation_wavelength 0.71073
_diffrn_reflns_av_R_equivalents 0.0186
_diffrn_reflns_av_unetI/netI 0.0221
_diffrn_reflns_Laue_measured_fraction_full 0.999
_diffrn_reflns_Laue_measured_fraction_max 0.850
_diffrn_reflns_limit_h_max 5
_diffrn_reflns_limit_h_min -5
_diffrn_reflns_limit_k_max 13
_diffrn_reflns_limit_k_min -11
_diffrn_reflns_limit_l_max 19
_diffrn_reflns_limit_l_min -19
_diffrn_reflns_number 6401
_diffrn_reflns_point_group_measured_fraction_full 0.933
_diffrn_reflns_point_group_measured_fraction_max 0.742
_diffrn_reflns_theta_full 25.242
_diffrn_reflns_theta_max 31.827
_diffrn_reflns_theta_min 2.637
_diffrn_source 'Rotating-anode X-ray tube'
_diffrn_source_type 'Rigaku (Mo) X-ray Source'
_exptl_absorpt_coefficient_mu 0.107
_exptl_absorpt_correction_T_max 1.00000
_exptl_absorpt_correction_T_min 0.93489
_exptl_absorpt_correction_type multi-scan
_exptl_absorpt_process_details
;
CrysAlisPro 1.171.42.27a (Rigaku Oxford Diffraction, 2021)
Empirical absorption correction using spherical harmonics,
implemented in SCALE3 ABSPACK scaling algorithm.
;
_exptl_crystal_colour 'clear dark red'
_exptl_crystal_colour_lustre clear
_exptl_crystal_colour_modifier dark
_exptl_crystal_colour_primary red
_exptl_crystal_density_diffrn 1.519
_exptl_crystal_description block
_exptl_crystal_F_000 220
_exptl_crystal_size_max 0.217
_exptl_crystal_size_mid 0.109
_exptl_crystal_size_min 0.071
_refine_diff_density_max 0.389
_refine_diff_density_min -0.233
_refine_diff_density_rms 0.050
_refine_ls_abs_structure_details
;
 Flack x determined using 805 quotients [(I+)-(I-)]/[(I+)+(I-)]
 (Parsons, Flack and Wagner, Acta Cryst. B69 (2013) 249-259).
;
_refine_ls_abs_structure_Flack 0.3(5)
_refine_ls_extinction_method none
_refine_ls_goodness_of_fit_ref 1.110
_refine_ls_hydrogen_treatment constr
_refine_ls_matrix_type full
_refine_ls_number_parameters 146
_refine_ls_number_reflns 2365
_refine_ls_number_restraints 1
_refine_ls_restrained_S_all 1.110
_refine_ls_R_factor_all 0.0384
_refine_ls_R_factor_gt 0.0349
_refine_ls_shift/su_max 0.000
_refine_ls_shift/su_mean 0.000
_refine_ls_structure_factor_coef Fsqd
_refine_ls_weighting_details 'w=1/[\s^2^(Fo^2^)+(0.0603P)^2^+0.0328P] where P=(Fo^2^+2Fc^2^)/3'
_refine_ls_weighting_scheme calc
_refine_ls_wR_factor_gt 0.0981
_refine_ls_wR_factor_ref 0.0999
_reflns_Friedel_coverage 0.658
_reflns_Friedel_fraction_full 0.857
_reflns_Friedel_fraction_max 0.622
_reflns_number_gt 2153
_reflns_number_total 2365
_reflns_threshold_expression 'I > 2\s(I)'
_cod_data_source_file d4ob00387j2.cif
_cod_data_source_block exp_2549
_cod_depositor_comments 'Adding full bibliography for 7159899--7159902.cif.'
_cod_database_code 7159899
_shelx_shelxl_version_number 2018/3
_chemical_oxdiff_formula C12H8N2O2
_shelx_space_group_comment
;
The symmetry employed for this shelxl refinement is uniquely defined
by the following loop, which should always be used as a source of
symmetry information in preference to the above space-group names.
They are only intended as comments.
;
_shelx_estimated_absorpt_t_max 0.993
_shelx_estimated_absorpt_t_min 0.977
_reflns_odcompleteness_completeness 99.91
_reflns_odcompleteness_iscentric 1
_reflns_odcompleteness_theta 27.82
_olex2_refinement_description
;
1. Fixed Uiso
 At 1.2 times of:
  All C(H) groups, All N(H) groups
 At 1.5 times of:
  All O(H) groups
2.a Aromatic/amide H refined with riding coordinates:
 N1(H1), C1(H1A), C4(H4), C5(H5), C6(H6), C7(H7), C8(H8)
2.b Idealised tetrahedral OH refined as rotating group:
 O2(H2)
;
_olex2_submission_special_instructions 'No special instructions were received'
_oxdiff_exptl_absorpt_empirical_details
;
Empirical correction (ABSPACK) includes:
- Absorption correction using spherical harmonics
- Frame scaling
;
_oxdiff_exptl_absorpt_empirical_full_max 1.131
_oxdiff_exptl_absorpt_empirical_full_min 0.894

loop_
_space_group_symop_operation_xyz
'x, y, z'
'-x, y+1/2, -z'

loop_
_atom_site_label
_atom_site_type_symbol
_atom_site_fract_x
_atom_site_fract_y
_atom_site_fract_z
_atom_site_U_iso_or_equiv
_atom_site_adp_type
_atom_site_occupancy
_atom_site_site_symmetry_order
_atom_site_calc_flag
_atom_site_refinement_flags_posn
_atom_site_refinement_flags_adp
_atom_site_refinement_flags_occupancy
_atom_site_disorder_assembly
_atom_site_disorder_group
O1 O 0.7136(4) 0.20299(14) 0.48904(10) 0.0182(3) Uani 1 1 d . . . . .
O2 O 0.4481(4) 0.08756(14) 0.64785(10) 0.0196(3) Uani 1 1 d . . . . .
H2 H 0.466842 0.064291 0.585816 0.029 Uiso 1 1 calc R U . . .
N1 N 0.9216(4) 0.62482(13) 0.67549(11) 0.0133(3) Uani 1 1 d . . . . .
H1 H 1.017629 0.664652 0.622261 0.016 Uiso 1 1 calc R U . . .
N2 N 0.6344(4) 0.49838(16) 0.84533(11) 0.0146(3) Uani 1 1 d . . . . .
C1 C 0.8408(4) 0.41774(18) 0.57499(13) 0.0135(3) Uani 1 1 d . . . . .
H1A H 0.944658 0.459972 0.517248 0.016 Uiso 1 1 calc R U . . .
C2 C 0.7152(4) 0.28126(18) 0.56820(12) 0.0138(3) Uani 1 1 d . . . . .
C3 C 0.5659(4) 0.21848(18) 0.66141(13) 0.0143(3) Uani 1 1 d . . . . .
C4 C 0.5470(5) 0.28806(18) 0.75165(13) 0.0144(3) Uani 1 1 d . . . . .
H4 H 0.455570 0.243552 0.810321 0.017 Uiso 1 1 calc R U . . .
C5 C 0.7092(5) 0.7111(2) 0.94174(13) 0.0177(4) Uani 1 1 d . . . . .
H5 H 0.614403 0.667900 1.000470 0.021 Uiso 1 1 calc R U . . .
C6 C 0.8108(5) 0.8471(2) 0.94690(14) 0.0203(4) Uani 1 1 d . . . . .
H6 H 0.786495 0.898053 1.008971 0.024 Uiso 1 1 calc R U . . .
C7 C 0.9526(5) 0.9122(2) 0.85965(14) 0.0203(4) Uani 1 1 d . . . . .
H7 H 1.020828 1.007138 0.863838 0.024 Uiso 1 1 calc R U . . .
C8 C 0.9934(5) 0.84086(19) 0.76923(14) 0.0171(4) Uani 1 1 d . . . . .
H8 H 1.090663 0.885299 0.711373 0.021 Uiso 1 1 calc R U . . .
C9 C 0.8135(4) 0.49147(18) 0.66647(12) 0.0127(3) Uani 1 1 d . . . . .
C10 C 0.6650(4) 0.42851(18) 0.75816(12) 0.0129(3) Uani 1 1 d . . . . .
C11 C 0.8884(4) 0.70081(17) 0.76386(13) 0.0141(3) Uani 1 1 d . . . . .
C12 C 0.7434(5) 0.63353(17) 0.84969(13) 0.0147(4) Uani 1 1 d . . . . .

loop_
_atom_site_aniso_label
_atom_site_aniso_U_11
_atom_site_aniso_U_22
_atom_site_aniso_U_33
_atom_site_aniso_U_23
_atom_site_aniso_U_13
_atom_site_aniso_U_12
O1 0.0222(6) 0.0160(7) 0.0169(6) -0.0038(5) 0.0060(4) -0.0014(5)
O2 0.0258(7) 0.0131(6) 0.0203(6) -0.0009(5) 0.0036(5) -0.0051(5)
N1 0.0157(7) 0.0123(7) 0.0121(6) 0.0013(5) 0.0027(5) -0.0012(5)
N2 0.0145(7) 0.0166(8) 0.0126(6) 0.0007(6) 0.0015(5) -0.0001(6)
C1 0.0145(7) 0.0129(8) 0.0132(7) 0.0019(7) 0.0026(5) -0.0008(6)
C2 0.0115(8) 0.0157(9) 0.0144(7) 0.0007(6) 0.0019(5) 0.0025(6)
C3 0.0131(8) 0.0118(8) 0.0180(8) 0.0025(7) 0.0008(6) 0.0000(6)
C4 0.0149(8) 0.0149(8) 0.0134(7) 0.0038(7) 0.0021(5) -0.0011(6)
C5 0.0170(8) 0.0227(10) 0.0134(7) -0.0016(7) 0.0014(6) 0.0020(7)
C6 0.0192(9) 0.0218(10) 0.0198(8) -0.0063(7) -0.0005(7) 0.0016(7)
C7 0.0188(9) 0.0163(9) 0.0257(9) -0.0036(7) -0.0012(7) 0.0003(7)
C8 0.0163(8) 0.0149(9) 0.0201(8) 0.0000(7) 0.0004(6) -0.0014(6)
C9 0.0119(7) 0.0142(9) 0.0121(7) 0.0022(6) 0.0013(5) 0.0014(6)
C10 0.0113(7) 0.0148(9) 0.0128(7) 0.0029(6) 0.0013(5) 0.0002(6)
C11 0.0122(8) 0.0162(9) 0.0139(7) 0.0008(7) 0.0005(6) 0.0015(6)
C12 0.0130(8) 0.0164(9) 0.0147(7) 0.0001(6) 0.0003(6) 0.0007(6)

loop_
_atom_type_symbol
_atom_type_description
_atom_type_scat_dispersion_real
_atom_type_scat_dispersion_imag
_atom_type_scat_source
C C 0.0033 0.0016 'International Tables Vol C Tables 4.2.6.8 and 6.1.1.4'
H H 0.0000 0.0000 'International Tables Vol C Tables 4.2.6.8 and 6.1.1.4'
N N 0.0061 0.0033 'International Tables Vol C Tables 4.2.6.8 and 6.1.1.4'
O O 0.0106 0.0060 'International Tables Vol C Tables 4.2.6.8 and 6.1.1.4'

loop_
_exptl_crystal_face_index_h
_exptl_crystal_face_index_k
_exptl_crystal_face_index_l
_exptl_crystal_face_perp_dist
-1 0 1 0.0594
0 -1 0 0.1163
-1 0 0 0.0557
1 0 0 0.0612
0 1 0 0.1008
0 0 1 0.0411
0 0 -1 0.0299
0 -1 1 0.0988
1 0 -1 0.0538
-1 0 2 0.0540
-1 -2 2 0.0932
1 2 -2 0.0906
1 -2 0 0.1012
2 0 1 0.0519
1 -1 2 0.0691
-1 2 -2 0.0904
0 -1 2 0.0747
-1 0 -2 0.0519

loop_
_geom_angle_atom_site_label_1
_geom_angle_atom_site_label_2
_geom_angle_atom_site_label_3
_geom_angle
_geom_angle_site_symmetry_1
_geom_angle_site_symmetry_3
_geom_angle_publ_flag
C9 N1 C11 122.84(14) . . ?
C10 N2 C12 118.85(14) . . ?
C9 C1 C2 119.76(15) . . ?
O1 C2 C1 126.62(15) . . ?
O1 C2 C3 115.28(15) . . ?
C1 C2 C3 118.09(14) . . ?
O2 C3 C2 114.18(14) . . ?
O2 C3 C4 123.20(15) . . ?
C4 C3 C2 122.61(16) . . ?
C3 C4 C10 119.55(15) . . ?
C6 C5 C12 120.73(17) . . ?
C5 C6 C7 119.98(17) . . ?
C8 C7 C6 121.31(18) . . ?
C7 C8 C11 118.72(17) . . ?
N1 C9 C1 121.75(15) . . ?
N1 C9 C10 116.54(14) . . ?
C1 C9 C10 121.71(15) . . ?
N2 C10 C4 119.62(14) . . ?
N2 C10 C9 122.14(15) . . ?
C4 C10 C9 118.23(14) . . ?
N1 C11 C8 121.21(15) . . ?
N1 C11 C12 117.70(15) . . ?
C8 C11 C12 121.09(15) . . ?
N2 C12 C5 119.93(15) . . ?
N2 C12 C11 121.90(15) . . ?
C11 C12 C5 118.17(15) . . ?

loop_
_geom_bond_atom_site_label_1
_geom_bond_atom_site_label_2
_geom_bond_distance
_geom_bond_site_symmetry_2
_geom_bond_publ_flag
O1 C2 1.272(2) . ?
O2 C3 1.344(2) . ?
N1 C9 1.349(2) . ?
N1 C11 1.369(2) . ?
N2 C10 1.324(2) . ?
N2 C12 1.364(2) . ?
C1 C2 1.397(2) . ?
C1 C9 1.389(2) . ?
C2 C3 1.482(2) . ?
C3 C4 1.352(2) . ?
C4 C10 1.424(2) . ?
C5 C6 1.364(3) . ?
C5 C12 1.418(2) . ?
C6 C7 1.417(3) . ?
C7 C8 1.372(2) . ?
C8 C11 1.405(2) . ?
C9 C10 1.466(2) . ?
C11 C12 1.416(2) . ?

loop_
_exptl_oxdiff_crystal_face_indexfrac_h
_exptl_oxdiff_crystal_face_indexfrac_k
_exptl_oxdiff_crystal_face_indexfrac_l
_exptl_oxdiff_crystal_face_x
_exptl_oxdiff_crystal_face_y
_exptl_oxdiff_crystal_face_z
-0.9987 0.0001 1.0003 -0.0829 -0.1765 0.0147
-0.0001 -0.9988 -0.0001 0.0101 0.0013 0.0728
-0.9989 0.0000 0.0011 -0.0298 -0.1880 0.0075
0.9989 -0.0000 -0.0011 0.0298 0.1880 -0.0075
0.0001 0.9988 0.0001 -0.0101 -0.0013 -0.0728
0.0001 0.0001 0.9991 -0.0531 0.0115 0.0072
-0.0001 -0.0001 -0.9991 0.0531 -0.0115 -0.0072
0.0001 -0.9988 0.9990 -0.0430 0.0128 0.0800
0.9987 -0.0001 -1.0003 0.0829 0.1765 -0.0147
-0.9986 0.0001 1.9994 -0.1360 -0.1650 0.0219
-0.9988 -1.9975 1.9991 -0.1158 -0.1624 0.1675
0.9988 1.9975 -1.9991 0.1158 0.1624 -0.1675
0.9987 -1.9977 -0.0014 0.0500 0.1906 0.1382
1.9979 0.0001 0.9969 0.0064 0.3874 -0.0078
0.9991 -0.9987 1.9970 -0.0663 0.2122 0.0797
-0.9990 1.9976 -1.9969 0.0562 -0.2135 -0.1525
0.0002 -0.9987 1.9981 -0.0961 0.0242 0.0872
-0.9992 -0.0001 -1.9971 0.0765 -0.2109 -0.0068
